data_1554570
loop_
_publ_author_name
'Lee, Chaeeun'
'Lee, Hyemi'
'Lee, Seungwon'
'Jeon, Hae-Geun'
'Jeong, Kyu-Sung'

_publ_section_title
;
 Encapsulation of dihydrogenphosphate ions as a cyclic dimer to the
 cavities of site-specifically modified indolocarbazole-pyridine foldamers
;
_journal_issue 3
_journal_name_full 'Organic Chemistry Frontiers'
_journal_page_first 299
_journal_paper_doi 10.1039/C8QO01307A
_journal_volume 6
_journal_year 2019
_chemical_formula_moiety '2(H2 O4 P), C141 H127 N11 O2, 2(C16 H36 N)'
_chemical_formula_sum 'C173 H203 N13 O10 P2'
_chemical_formula_weight 2686.41
_chemical_name_systematic Inverted_pyridine_heptamer
_space_group_crystal_system monoclinic
_space_group_IT_number 15
_space_group_name_Hall '-C 2yc'
_space_group_name_H-M_alt 'C 1 2/c 1'
_atom_sites_solution_hydrogens geom
_audit_creation_date 2018-11-25
_audit_creation_method
;
Olex2 1.2
(compiled 2018.05.29 svn.r3508 for OlexSys, GUI svn.r5506)
;
_audit_update_record
;
2018-11-25 deposited with the CCDC.
2018-12-28 downloaded from the CCDC.
;
_cell_angle_alpha 90
_cell_angle_beta 94.83(3)
_cell_angle_gamma 90
_cell_formula_units_Z 4
_cell_length_a 21.505(4)
_cell_length_b 29.114(6)
_cell_length_c 28.751(6)
_cell_measurement_reflns_used 400159
_cell_measurement_temperature 100
_cell_measurement_theta_max 33.749
_cell_measurement_theta_min 0.401
_cell_volume 17937(6)
_computing_cell_refinement 'HKL3000sm (Otwinowski & Minor, 1997)'
_computing_data_collection 'PAL BL2D-SMDC Program (Shin et. al, 2016)'
_computing_data_reduction 'HKL3000sm (Otwinowski & Minor, 1997)'
_computing_molecular_graphics 'Olex2 (Dolomanov et al., 2009)'
_computing_publication_material 'Olex2 (Dolomanov et al., 2009)'
_computing_structure_refinement 'ShelXL (Sheldrick, 2015)'
_computing_structure_solution 'SHELXT 2018/2 (Sheldrick, 2018)'
_diffrn_ambient_temperature 100
_diffrn_measured_fraction_theta_full 0.988
_diffrn_measured_fraction_theta_max 0.978
_diffrn_measurement_device_type 'Rayonix MX225HS CCD area detector'
_diffrn_measurement_method 'omega scan'
_diffrn_radiation_type synchrotron
_diffrn_radiation_wavelength 0.700
_diffrn_reflns_av_R_equivalents 0.0737
_diffrn_reflns_av_unetI/netI 0.0645
_diffrn_reflns_Laue_measured_fraction_full 0.988
_diffrn_reflns_Laue_measured_fraction_max 0.978
_diffrn_reflns_limit_h_max 29
_diffrn_reflns_limit_h_min -29
_diffrn_reflns_limit_k_max 40
_diffrn_reflns_limit_k_min -40
_diffrn_reflns_limit_l_max 38
_diffrn_reflns_limit_l_min -38
_diffrn_reflns_number 94417
_diffrn_reflns_point_group_measured_fraction_full 0.988
_diffrn_reflns_point_group_measured_fraction_max 0.978
_diffrn_reflns_theta_full 24.835
_diffrn_reflns_theta_max 28.999
_diffrn_reflns_theta_min 1.397
_diffrn_standards_number 0
_exptl_absorpt_coefficient_mu 0.076
_exptl_absorpt_correction_T_max 1.000
_exptl_absorpt_correction_T_min 0.845
_exptl_absorpt_correction_type empirical
_exptl_absorpt_process_details 'HKL3000sm Scalepack(Otwinowski et.al,2003)'
_exptl_crystal_colour 'clear yellow'
_exptl_crystal_colour_lustre clear
_exptl_crystal_colour_primary yellow
_exptl_crystal_density_diffrn 0.995
_exptl_crystal_description block
_exptl_crystal_F_000 5768
_exptl_crystal_size_max 0.296
_exptl_crystal_size_mid 0.078
_exptl_crystal_size_min 0.07
_refine_diff_density_max 1.044
_refine_diff_density_min -0.650
_refine_diff_density_rms 0.069
_refine_ls_extinction_coef 0.00064(14)
_refine_ls_extinction_expression Fc^*^=kFc[1+0.001xFc^2^\l^3^/sin(2\q)]^-1/4^
_refine_ls_extinction_method 'SHELXL-2017/1 (Sheldrick 2017)'
_refine_ls_goodness_of_fit_ref 1.017
_refine_ls_hydrogen_treatment constr
_refine_ls_matrix_type full
_refine_ls_number_parameters 975
_refine_ls_number_reflns 24407
_refine_ls_number_restraints 73
_refine_ls_restrained_S_all 1.027
_refine_ls_R_factor_all 0.1314
_refine_ls_R_factor_gt 0.0904
_refine_ls_shift/su_max 0.000
_refine_ls_shift/su_mean 0.000
_refine_ls_structure_factor_coef Fsqd
_refine_ls_weighting_details 'w=1/[\s^2^(Fo^2^)+(0.1712P)^2^] where P=(Fo^2^+2Fc^2^)/3'
_refine_ls_weighting_scheme calc
_refine_ls_wR_factor_gt 0.2576
_refine_ls_wR_factor_ref 0.2822
_reflns_Friedel_coverage 0.000
_reflns_number_gt 13239
_reflns_number_total 24407
_reflns_threshold_expression 'I > 2\s(I)'
_cod_data_source_file c8qo01307a2.cif
_cod_data_source_block hm7merge_a
_cod_database_code 1554570
_shelx_shelxl_version_number 2017/1
_shelx_space_group_comment
;
The symmetry employed for this shelxl refinement is uniquely defined
by the following loop, which should always be used as a source of
symmetry information in preference to the above space-group names.
They are only intended as comments.
;
_shelx_estimated_absorpt_t_max 0.995
_shelx_estimated_absorpt_t_min 0.978
_olex2_refinement_description
;
1. Fixed Uiso
 At 1.2 times of:
  All C(H) groups, All C(H,H) groups, All N(H) groups
 At 1.5 times of:
  All C(H,H,H) groups, All O(H) groups
2. Restrained distances
 C65-C63
 1.6 with sigma of 0.002
 C66-C63 \\sim C65-C63 \\sim C64-C63
 with sigma of 0.002
 C168-C67 \\sim C68-C67 \\sim C69-C67 \\sim C169-C67 \\sim C170-C67 \\sim
C70-C67
 with sigma of 0.002
 C64-C63 \\sim C165-C63 \\sim C65-C63 \\sim C166-C63 \\sim C66-C63 \\sim
C164-C63
 with sigma of 0.002
3. Uiso/Uaniso restraints and constraints
Uanis(C65) \\sim Ueq: with sigma of 0.01 and sigma for terminal atoms of 0.02
Uanis(C169) \\sim Ueq: with sigma of 0.01 and sigma for terminal atoms of 0.01
Uanis(C164) \\sim Ueq: with sigma of 0.01 and sigma for terminal atoms of 0.02
Uanis(C66) \\sim Ueq: with sigma of 0.01 and sigma for terminal atoms of 0.02
Uanis(C166) \\sim Ueq: with sigma of 0.01 and sigma for terminal atoms of 0.02
Uanis(C66) \\sim Ueq, Uanis(C164) \\sim Ueq, Uanis(C64) \\sim Ueq, Uanis(C165)
\\sim Ueq, Uanis(C65) \\sim Ueq, Uanis(C166) \\sim Ueq: with sigma of 0.01 and
sigma for terminal atoms of 0.02
4. Others
 Fixed Sof: C64(0.5) H64A(0.5) H64B(0.5) H64C(0.5) C65(0.5) H65A(0.5)
 H65B(0.5) H65C(0.5) C66(0.5) H66A(0.5) H66B(0.5) H66C(0.5) C68(0.75)
 H68A(0.75) H68B(0.75) H68C(0.75) C69(0.75) H69A(0.75) H69B(0.75) H69C(0.75)
 C70(0.75) H70A(0.75) H70B(0.75) H70C(0.75) C164(0.5) H16A(0.5) H16B(0.5)
 H16C(0.5) C165(0.5) H16D(0.5) H16E(0.5) H16F(0.5) C166(0.5) H16G(0.5)
 H16H(0.5) H16I(0.5) C168(0.25) H16J(0.25) H16K(0.25) H16L(0.25) C169(0.25)
 H16M(0.25) H16N(0.25) H16O(0.25) C170(0.25) H17A(0.25) H17B(0.25) H17C(0.25)
5.a Secondary CH2 refined with riding coordinates:
 C85(H85A,H85B), C86(H86A,H86B), C87(H87A,H87B), C89(H89A,H89B), C90(H90A,
 H90B), C91(H91A,H91B), C93(H93A,H93B), C94(H94A,H94B), C95(H95A,H95B),
 C97(H97A,H97B), C98(H98A,H98B), C99(H99A,H99B)
5.b Aromatic/amide H refined with riding coordinates:
 N3(H3), N6(H6), N23(H23), N26(H26), C9(H9), C11(H11), C14(H14), C15(H15),
 C18(H18), C20(H20), C29(H29), C31(H31), C34(H34), C35(H35), C38(H38), C40(H40),
  C44(H44), C45(H45), C46(H46), C48(H48), C50(H50)
5.c Idealised Me refined as rotating group:
 C53(H53A,H53B,H53C), C54(H54A,H54B,H54C), C72(H72A,H72B,H72C), C73(H73A,H73B,
 H73C), C74(H74A,H74B,H74C), C76(H76A,H76B,H76C), C77(H77A,H77B,H77C), C78(H78A,
 H78B,H78C), C64(H64A,H64B,H64C), C65(H65A,H65B,H65C), C66(H66A,H66B,H66C),
 C68(H68A,H68B,H68C), C69(H69A,H69B,H69C), C70(H70A,H70B,H70C), C164(H16A,H16B,
 H16C), C165(H16D,H16E,H16F), C166(H16G,H16H,H16I), C168(H16J,H16K,H16L),
 C169(H16M,H16N,H16O), C170(H17A,H17B,H17C), C88(H88A,H88B,H88C), C92(H92A,H92B,
 H92C), C96(H96A,H96B,H96C), C100(H10A,H10B,H10C)
5.d Idealised tetrahedral OH refined as rotating group:
 O80(H80), O83(H83), O52(H52)
;
_olex2_submission_special_instructions 'No special instructions were received'

loop_
_space_group_symop_operation_xyz
'x, y, z'
'-x, y, -z+1/2'
'x+1/2, y+1/2, z'
'-x+1/2, y+1/2, -z+1/2'
'-x, -y, -z'
'x, -y, z-1/2'
'-x+1/2, -y+1/2, -z'
'x+1/2, -y+1/2, z-1/2'

loop_
_atom_site_label
_atom_site_type_symbol
_atom_site_fract_x
_atom_site_fract_y
_atom_site_fract_z
_atom_site_U_iso_or_equiv
_atom_site_adp_type
_atom_site_occupancy
_atom_site_site_symmetry_order
_atom_site_calc_flag
_atom_site_refinement_flags_posn
_atom_site_refinement_flags_adp
_atom_site_refinement_flags_occupancy
_atom_site_disorder_assembly
_atom_site_disorder_group
P79 P 0.51270(3) 0.46725(2) 0.32152(2) 0.04061(16) Uani 1 1 d . . . . .
O80 O 0.45648(8) 0.44175(6) 0.29321(6) 0.0443(4) Uani 1 1 d . . . . .
H80 H 0.448901 0.454508 0.267148 0.066 Uiso 1 1 calc GR . . . .
O81 O 0.52868(9) 0.44054(6) 0.36521(6) 0.0489(4) Uani 1 1 d . . . . .
O82 O 0.56581(8) 0.47419(6) 0.29037(6) 0.0439(4) Uani 1 1 d . . . . .
O83 O 0.48275(9) 0.51487(6) 0.33277(7) 0.0483(4) Uani 1 1 d . . . . .
H83 H 0.510732 0.535053 0.335533 0.072 Uiso 1 1 calc GR . . . .
O52 O 0.35030(9) 0.43538(6) 0.34371(7) 0.0497(4) Uani 1 1 d . . . . .
H52 H 0.382373 0.437088 0.329021 0.074 Uiso 1 1 calc GR . . . .
N3 N 0.53617(10) 0.35286(7) 0.40337(7) 0.0452(5) Uani 1 1 d . . . . .
H3 H 0.516867 0.377553 0.391929 0.054 Uiso 1 1 calc R . . . .
N6 N 0.63367(10) 0.43289(7) 0.42363(7) 0.0442(5) Uani 1 1 d . . . . .
H6 H 0.601168 0.446783 0.409261 0.053 Uiso 1 1 calc R . . . .
N23 N 0.33451(10) 0.54339(7) 0.21650(7) 0.0439(5) Uani 1 1 d . . . . .
H23 H 0.369593 0.529732 0.226576 0.053 Uiso 1 1 calc R . . . .
N26 N 0.31083(10) 0.43881(6) 0.18226(7) 0.0409(4) Uani 1 1 d . . . . .
H26 H 0.349909 0.438298 0.194102 0.049 Uiso 1 1 calc R . . . .
N42 N 0.54993(10) 0.59314(7) 0.34450(7) 0.0431(5) Uani 1 1 d . . . . .
N49 N 0.500000 0.23023(12) 0.250000 0.0838(14) Uani 1 2 d S T P . .
C1 C 0.45291(14) 0.29406(9) 0.38664(10) 0.0510(6) Uani 1 1 d . . . . .
C2 C 0.51223(13) 0.30905(8) 0.40281(9) 0.0474(6) Uani 1 1 d . . . . .
C4 C 0.59581(12) 0.35120(8) 0.42503(9) 0.0448(6) Uani 1 1 d . . . . .
C5 C 0.63809(12) 0.38674(8) 0.43396(9) 0.0430(5) Uani 1 1 d . . . . .
C7 C 0.68912(12) 0.45353(9) 0.43975(9) 0.0449(6) Uani 1 1 d . . . . .
C8 C 0.70630(13) 0.49999(9) 0.43736(9) 0.0478(6) Uani 1 1 d . . . . .
C9 C 0.76490(13) 0.51202(10) 0.45870(10) 0.0525(6) Uani 1 1 d . . . . .
H9 H 0.777494 0.543261 0.457818 0.063 Uiso 1 1 calc R . . . .
C10 C 0.80597(14) 0.48011(10) 0.48137(10) 0.0541(7) Uani 1 1 d . . . . .
C11 C 0.78724(13) 0.43422(10) 0.48209(9) 0.0503(6) Uani 1 1 d . . . . .
H11 H 0.814610 0.411995 0.496815 0.060 Uiso 1 1 calc R . . . .
C12 C 0.72939(12) 0.42037(9) 0.46171(9) 0.0431(5) Uani 1 1 d . . . . .
C13 C 0.69623(12) 0.37733(9) 0.45791(9) 0.0455(6) Uani 1 1 d . . . . .
C14 C 0.71180(13) 0.33192(9) 0.47318(10) 0.0484(6) Uani 1 1 d . . . . .
H14 H 0.751176 0.325781 0.489498 0.058 Uiso 1 1 calc R . . . .
C15 C 0.66950(13) 0.29711(9) 0.46414(10) 0.0506(6) Uani 1 1 d . . . . .
H15 H 0.679628 0.266769 0.474295 0.061 Uiso 1 1 calc R . . . .
C16 C 0.61111(14) 0.30616(8) 0.43986(9) 0.0482(6) Uani 1 1 d . . . . .
C17 C 0.55636(13) 0.27881(9) 0.42524(10) 0.0502(6) Uani 1 1 d . . . . .
C18 C 0.54039(16) 0.23273(9) 0.43163(11) 0.0604(8) Uani 1 1 d . . . . .
H18 H 0.569678 0.212397 0.447307 0.072 Uiso 1 1 calc R . . . .
C19 C 0.48217(18) 0.21678(9) 0.41519(13) 0.0697(9) Uani 1 1 d . . . . .
C20 C 0.43970(16) 0.24748(10) 0.39288(12) 0.0648(8) Uani 1 1 d . . . . .
H20 H 0.399875 0.236236 0.381359 0.078 Uiso 1 1 calc R . . . .
C21 C 0.35388(13) 0.62441(8) 0.24601(9) 0.0460(6) Uani 1 1 d . . . . .
C22 C 0.32027(13) 0.58924(8) 0.22223(9) 0.0462(6) Uani 1 1 d . . . . .
C24 C 0.28339(12) 0.52267(8) 0.19190(9) 0.0446(6) Uani 1 1 d . . . . .
C25 C 0.27241(12) 0.47690(8) 0.17818(9) 0.0429(5) Uani 1 1 d . . . . .
C27 C 0.27660(12) 0.40160(8) 0.16431(9) 0.0426(5) Uani 1 1 d . . . . .
C28 C 0.29407(12) 0.35531(8) 0.16141(9) 0.0435(5) Uani 1 1 d . . . . .
C29 C 0.24858(13) 0.32488(8) 0.14168(9) 0.0475(6) Uani 1 1 d . . . . .
H29 H 0.259579 0.293445 0.139018 0.057 Uiso 1 1 calc R . . . .
C30 C 0.18843(13) 0.33806(9) 0.12581(10) 0.0496(6) Uani 1 1 d . . . . .
C31 C 0.17299(13) 0.38411(9) 0.12991(10) 0.0487(6) Uani 1 1 d . . . . .
H31 H 0.132095 0.394058 0.119514 0.058 Uiso 1 1 calc R . . . .
C32 C 0.21578(12) 0.41574(9) 0.14875(9) 0.0452(6) Uani 1 1 d . . . . .
C33 C 0.21367(12) 0.46487(8) 0.15683(9) 0.0445(5) Uani 1 1 d . . . . .
C34 C 0.16616(14) 0.49781(9) 0.14822(10) 0.0521(6) Uani 1 1 d . . . . .
H34 H 0.126389 0.489052 0.134127 0.063 Uiso 1 1 calc R . . . .
C35 C 0.17799(14) 0.54264(10) 0.16042(10) 0.0552(7) Uani 1 1 d . . . . .
H35 H 0.146533 0.565217 0.154042 0.066 Uiso 1 1 calc R . . . .
C36 C 0.23613(13) 0.55546(9) 0.18222(9) 0.0471(6) Uani 1 1 d . . . . .
C37 C 0.25999(13) 0.59825(9) 0.20065(9) 0.0485(6) Uani 1 1 d . . . . .
C38 C 0.23599(15) 0.64277(9) 0.19948(10) 0.0553(7) Uani 1 1 d . . . . .
H38 H 0.195937 0.648428 0.184011 0.066 Uiso 1 1 calc R . . . .
C39 C 0.26972(17) 0.67902(9) 0.22060(10) 0.0603(8) Uani 1 1 d . . . . .
C40 C 0.32731(15) 0.66897(9) 0.24419(10) 0.0542(7) Uani 1 1 d . . . . .
H40 H 0.349957 0.693242 0.259859 0.065 Uiso 1 1 calc R . . . .
C41 C 0.60384(13) 0.60128(8) 0.37068(9) 0.0462(6) Uani 1 1 d . . . . .
C43 C 0.51999(13) 0.62908(8) 0.32285(9) 0.0460(6) Uani 1 1 d . . . . .
C44 C 0.54288(15) 0.67389(9) 0.32745(10) 0.0547(7) Uani 1 1 d . . . . .
H44 H 0.520939 0.698630 0.312034 0.066 Uiso 1 1 calc R . . . .
C45 C 0.59736(16) 0.68168(9) 0.35446(10) 0.0581(7) Uani 1 1 d . . . . .
H45 H 0.613445 0.711960 0.358288 0.070 Uiso 1 1 calc R . . . .
C46 C 0.62865(15) 0.64511(10) 0.37607(10) 0.0549(7) Uani 1 1 d . . . . .
H46 H 0.666875 0.649905 0.394491 0.066 Uiso 1 1 calc R . . . .
C47 C 0.45400(12) 0.30222(8) 0.22371(10) 0.0467(6) Uani 1 1 d . . . . .
C48 C 0.500000 0.32670(11) 0.250000 0.0436(8) Uani 1 2 d S T P . .
H48 H 0.500000 0.359328 0.249999 0.052 Uiso 1 2 calc RS T P . .
C50 C 0.45751(15) 0.25416(10) 0.22395(13) 0.0688(9) Uani 1 1 d . . . . .
H50 H 0.427655 0.237656 0.204261 0.083 Uiso 1 1 calc R . . . .
C51 C 0.32419(13) 0.39057(8) 0.33840(10) 0.0471(6) Uani 1 1 d . . . . .
C53 C 0.27017(15) 0.38947(11) 0.36957(12) 0.0630(8) Uani 1 1 d . . . . .
H53A H 0.286021 0.395437 0.401969 0.094 Uiso 1 1 calc GR . . . .
H53B H 0.250241 0.359184 0.367477 0.094 Uiso 1 1 calc GR . . . .
H53C H 0.239560 0.413079 0.359295 0.094 Uiso 1 1 calc GR . . . .
C54 C 0.30213(16) 0.38231(10) 0.28739(10) 0.0597(8) Uani 1 1 d . . . . .
H54A H 0.270083 0.404964 0.277301 0.090 Uiso 1 1 calc GR . . . .
H54B H 0.284578 0.351323 0.283792 0.090 Uiso 1 1 calc GR . . . .
H54C H 0.337511 0.385321 0.268241 0.090 Uiso 1 1 calc GR . . . .
C55 C 0.37011(13) 0.35524(9) 0.35426(10) 0.0487(6) Uani 1 1 d . . . . .
C56 C 0.40711(13) 0.32598(8) 0.36757(10) 0.0497(6) Uani 1 1 d . . . . .
C57 C 0.66676(12) 0.53383(9) 0.41408(9) 0.0466(6) Uani 1 1 d . . . . .
C58 C 0.63527(12) 0.56323(9) 0.39395(9) 0.0454(6) Uani 1 1 d . . . . .
C59 C 0.46215(13) 0.62077(8) 0.29583(9) 0.0454(6) Uani 1 1 d . . . . .
C60 C 0.41386(14) 0.61959(8) 0.27217(9) 0.0472(6) Uani 1 1 d . . . . .
C61 C 0.35382(12) 0.33884(8) 0.18010(9) 0.0437(5) Uani 1 1 d . . . . .
C62 C 0.40132(13) 0.32393(8) 0.19833(10) 0.0461(6) Uani 1 1 d . . . . .
C63 C 0.46209(18) 0.16780(11) 0.42373(17) 0.1089(18) Uani 1 1 d D . . . .
C67 C 0.86969(15) 0.49352(10) 0.50365(11) 0.0695(9) Uani 1 1 d D . . . .
C71 C 0.24438(18) 0.72799(10) 0.21661(12) 0.0723(10) Uani 1 1 d . . . . .
C72 C 0.2833(3) 0.76101(13) 0.2485(2) 0.145(3) Uani 1 1 d . . . . .
H72A H 0.285769 0.749471 0.280652 0.217 Uiso 1 1 calc GR . . . .
H72B H 0.263720 0.791415 0.247262 0.217 Uiso 1 1 calc GR . . . .
H72C H 0.325460 0.763289 0.238124 0.217 Uiso 1 1 calc GR . . . .
C73 C 0.1771(2) 0.72984(14) 0.22874(14) 0.0936(14) Uani 1 1 d . . . . .
H73A H 0.150458 0.713472 0.204833 0.140 Uiso 1 1 calc GR . . . .
H73B H 0.163579 0.761936 0.230036 0.140 Uiso 1 1 calc GR . . . .
H73C H 0.173680 0.715304 0.259165 0.140 Uiso 1 1 calc GR . . . .
C74 C 0.24573(18) 0.74396(11) 0.16585(13) 0.0740(10) Uani 1 1 d . . . . .
H74A H 0.289081 0.745749 0.157867 0.111 Uiso 1 1 calc GR . . . .
H74B H 0.226253 0.774320 0.162185 0.111 Uiso 1 1 calc GR . . . .
H74C H 0.222724 0.722011 0.145066 0.111 Uiso 1 1 calc GR . . . .
C75 C 0.13980(14) 0.30307(10) 0.10525(11) 0.0562(7) Uani 1 1 d . . . . .
C76 C 0.10906(17) 0.32066(12) 0.05823(13) 0.0711(9) Uani 1 1 d . . . . .
H76A H 0.086726 0.349342 0.063246 0.107 Uiso 1 1 calc GR . . . .
H76B H 0.079608 0.297596 0.044787 0.107 Uiso 1 1 calc GR . . . .
H76C H 0.141317 0.326235 0.036762 0.107 Uiso 1 1 calc GR . . . .
C77 C 0.08918(18) 0.29766(14) 0.13945(14) 0.0803(10) Uani 1 1 d . . . . .
H77A H 0.108608 0.288750 0.170183 0.120 Uiso 1 1 calc GR . . . .
H77B H 0.059496 0.273885 0.127954 0.120 Uiso 1 1 calc GR . . . .
H77C H 0.067138 0.326886 0.142047 0.120 Uiso 1 1 calc GR . . . .
C78 C 0.16864(17) 0.25633(11) 0.09751(13) 0.0724(9) Uani 1 1 d . . . . .
H78A H 0.204993 0.260009 0.079454 0.109 Uiso 1 1 calc GR . . . .
H78B H 0.137816 0.236531 0.080341 0.109 Uiso 1 1 calc GR . . . .
H78C H 0.181719 0.242311 0.127750 0.109 Uiso 1 1 calc GR . . . .
C64 C 0.4441(5) 0.1657(3) 0.4759(2) 0.121(4) Uani 0.5 1 d D U . A 1
H64A H 0.479725 0.175785 0.496955 0.181 Uiso 0.5 1 calc GR . . A 1
H64B H 0.433147 0.134068 0.483606 0.181 Uiso 0.5 1 calc GR . . A 1
H64C H 0.408392 0.185869 0.479529 0.181 Uiso 0.5 1 calc GR . . A 1
C65 C 0.5203(4) 0.1348(4) 0.4211(4) 0.130(6) Uani 0.5 1 d D U . A 1
H65A H 0.533048 0.134517 0.389198 0.195 Uiso 0.5 1 calc GR . . A 1
H65B H 0.508859 0.103589 0.430013 0.195 Uiso 0.5 1 calc GR . . A 1
H65C H 0.554936 0.145787 0.442555 0.195 Uiso 0.5 1 calc GR . . A 1
C66 C 0.3981(3) 0.1520(3) 0.3980(4) 0.097(3) Uani 0.5 1 d D U . A 1
H66A H 0.364573 0.172121 0.406945 0.146 Uiso 0.5 1 calc GR . . A 1
H66B H 0.389254 0.120267 0.406846 0.146 Uiso 0.5 1 calc GR . . A 1
H66C H 0.400520 0.153655 0.364143 0.146 Uiso 0.5 1 calc GR . . A 1
C68 C 0.8765(3) 0.4792(2) 0.55428(15) 0.0880(17) Uani 0.75 1 d D . . B 1
H68A H 0.847327 0.496818 0.571681 0.132 Uiso 0.75 1 calc GR . . B 1
H68B H 0.919348 0.485201 0.567354 0.132 Uiso 0.75 1 calc GR . . B 1
H68C H 0.867428 0.446371 0.556692 0.132 Uiso 0.75 1 calc GR . . B 1
C69 C 0.8861(3) 0.54257(13) 0.4936(2) 0.0834(16) Uani 0.75 1 d D . . B 1
H69A H 0.892891 0.545762 0.460464 0.125 Uiso 0.75 1 calc GR . . B 1
H69B H 0.924267 0.551150 0.512654 0.125 Uiso 0.75 1 calc GR . . B 1
H69C H 0.851869 0.562737 0.501102 0.125 Uiso 0.75 1 calc GR . . B 1
C70 C 0.9177(2) 0.46397(16) 0.4821(2) 0.0849(15) Uani 0.75 1 d D . . B 1
H70A H 0.905462 0.431620 0.483553 0.127 Uiso 0.75 1 calc GR . . B 1
H70B H 0.958560 0.468225 0.499468 0.127 Uiso 0.75 1 calc GR . . B 1
H70C H 0.920260 0.472976 0.449516 0.127 Uiso 0.75 1 calc GR . . B 1
C164 C 0.3907(3) 0.1630(4) 0.4319(5) 0.138(5) Uani 0.5 1 d D U . A 2
H16A H 0.383738 0.174219 0.463149 0.207 Uiso 0.5 1 calc GR . . A 2
H16B H 0.378375 0.130673 0.429080 0.207 Uiso 0.5 1 calc GR . . A 2
H16C H 0.365802 0.181191 0.408451 0.207 Uiso 0.5 1 calc GR . . A 2
C165 C 0.5149(4) 0.1351(3) 0.4459(4) 0.078(3) Uani 0.5 1 d D U . A 2
H16D H 0.553879 0.141232 0.431711 0.116 Uiso 0.5 1 calc GR . . A 2
H16E H 0.502578 0.103035 0.440322 0.116 Uiso 0.5 1 calc GR . . A 2
H16F H 0.521046 0.140681 0.479635 0.116 Uiso 0.5 1 calc GR . . A 2
C166 C 0.4538(7) 0.1476(3) 0.3725(2) 0.175(6) Uani 0.5 1 d D U . A 2
H16G H 0.429309 0.169050 0.352114 0.262 Uiso 0.5 1 calc GR . . A 2
H16H H 0.432108 0.118026 0.372889 0.262 Uiso 0.5 1 calc GR . . A 2
H16I H 0.494932 0.143209 0.360859 0.262 Uiso 0.5 1 calc GR . . A 2
C168 C 0.9063(5) 0.4615(3) 0.5369(4) 0.047(3) Uani 0.25 1 d D . . B 2
H16J H 0.879719 0.451160 0.560929 0.071 Uiso 0.25 1 calc GR . . B 2
H16K H 0.942672 0.477715 0.551711 0.071 Uiso 0.25 1 calc GR . . B 2
H16L H 0.920172 0.434899 0.519679 0.071 Uiso 0.25 1 calc GR . . B 2
C169 C 0.8573(6) 0.5326(3) 0.5362(4) 0.083(4) Uani 0.25 1 d D U . B 2
H16M H 0.839979 0.558794 0.518001 0.124 Uiso 0.25 1 calc GR . . B 2
H16N H 0.896464 0.541804 0.553647 0.124 Uiso 0.25 1 calc GR . . B 2
H16O H 0.827462 0.522658 0.558106 0.124 Uiso 0.25 1 calc GR . . B 2
C170 C 0.9092(4) 0.5194(3) 0.4715(3) 0.040(2) Uani 0.25 1 d D . . B 2
H17A H 0.883839 0.543097 0.454709 0.060 Uiso 0.25 1 calc GR . . B 2
H17B H 0.925207 0.498076 0.448993 0.060 Uiso 0.25 1 calc GR . . B 2
H17C H 0.944310 0.533995 0.489852 0.060 Uiso 0.25 1 calc GR . . B 2
N84 N 0.33072(11) 0.57209(7) 0.40176(8) 0.0480(5) Uani 1 1 d . . . . .
C85 C 0.27692(14) 0.60117(10) 0.41541(10) 0.0529(6) Uani 1 1 d . . . . .
H85A H 0.242270 0.580422 0.422017 0.064 Uiso 1 1 calc R . . . .
H85B H 0.290416 0.617385 0.444806 0.064 Uiso 1 1 calc R . . . .
C86 C 0.25192(16) 0.63643(10) 0.38005(11) 0.0593(7) Uani 1 1 d . . . . .
H86A H 0.285749 0.657877 0.373336 0.071 Uiso 1 1 calc R . . . .
H86B H 0.237202 0.620805 0.350571 0.071 Uiso 1 1 calc R . . . .
C87 C 0.19895(19) 0.66294(13) 0.39805(13) 0.0781(10) Uani 1 1 d . . . . .
H87A H 0.167031 0.641024 0.407303 0.094 Uiso 1 1 calc R . . . .
H87B H 0.214789 0.680175 0.426280 0.094 Uiso 1 1 calc R . . . .
C88 C 0.16891(19) 0.69593(12) 0.36314(13) 0.0781(10) Uani 1 1 d . . . . .
H88A H 0.143198 0.678931 0.339197 0.117 Uiso 1 1 calc GR . . . .
H88B H 0.201275 0.713044 0.348447 0.117 Uiso 1 1 calc GR . . . .
H88C H 0.142591 0.717421 0.378895 0.117 Uiso 1 1 calc GR . . . .
C89 C 0.38816(13) 0.60127(8) 0.39738(9) 0.0488(6) Uani 1 1 d . . . . .
H89A H 0.378980 0.623221 0.371413 0.059 Uiso 1 1 calc R . . . .
H89B H 0.422226 0.580976 0.388632 0.059 Uiso 1 1 calc R . . . .
C90 C 0.41174(14) 0.62824(9) 0.44040(10) 0.0516(6) Uani 1 1 d . . . . .
H90A H 0.423343 0.606873 0.466479 0.062 Uiso 1 1 calc R . . . .
H90B H 0.378381 0.648786 0.449915 0.062 Uiso 1 1 calc R . . . .
C91 C 0.46853(15) 0.65669(10) 0.42971(11) 0.0567(7) Uani 1 1 d . . . . .
H91A H 0.502677 0.635636 0.422735 0.068 Uiso 1 1 calc R . . . .
H91B H 0.457556 0.675429 0.401476 0.068 Uiso 1 1 calc R . . . .
C92 C 0.49177(16) 0.68823(10) 0.46942(11) 0.0632(8) Uani 1 1 d . . . . .
H92A H 0.528679 0.704938 0.460828 0.095 Uiso 1 1 calc GR . . . .
H92B H 0.502759 0.669952 0.497536 0.095 Uiso 1 1 calc GR . . . .
H92C H 0.458904 0.710192 0.475553 0.095 Uiso 1 1 calc GR . . . .
C93 C 0.34301(14) 0.53645(9) 0.44056(10) 0.0500(6) Uani 1 1 d . . . . .
H93A H 0.348900 0.552899 0.470741 0.060 Uiso 1 1 calc R . . . .
H93B H 0.305274 0.517092 0.441413 0.060 Uiso 1 1 calc R . . . .
C94 C 0.39871(14) 0.50504(9) 0.43667(10) 0.0510(6) Uani 1 1 d . . . . .
H94A H 0.393770 0.487923 0.406830 0.061 Uiso 1 1 calc R . . . .
H94B H 0.437400 0.523517 0.437103 0.061 Uiso 1 1 calc R . . . .
C95 C 0.40331(15) 0.47154(9) 0.47733(11) 0.0566(7) Uani 1 1 d . . . . .
H95A H 0.363625 0.454307 0.477412 0.068 Uiso 1 1 calc R . . . .
H95B H 0.409199 0.488999 0.506918 0.068 Uiso 1 1 calc R . . . .
C96 C 0.45691(18) 0.43760(11) 0.47508(12) 0.0691(9) Uani 1 1 d . . . . .
H96A H 0.450644 0.419515 0.446319 0.104 Uiso 1 1 calc GR . . . .
H96B H 0.458159 0.417010 0.502113 0.104 Uiso 1 1 calc GR . . . .
H96C H 0.496397 0.454437 0.475370 0.104 Uiso 1 1 calc GR . . . .
C97 C 0.31494(14) 0.54916(9) 0.35488(9) 0.0502(6) Uani 1 1 d . . . . .
H97A H 0.313546 0.573077 0.330344 0.060 Uiso 1 1 calc R . . . .
H97B H 0.349189 0.527755 0.349006 0.060 Uiso 1 1 calc R . . . .
C98 C 0.25417(14) 0.52286(9) 0.34990(10) 0.0514(6) Uani 1 1 d . . . . .
H98A H 0.220438 0.541853 0.361329 0.062 Uiso 1 1 calc R . . . .
H98B H 0.258074 0.494515 0.368951 0.062 Uiso 1 1 calc R . . . .
C99 C 0.23788(14) 0.51039(10) 0.29852(10) 0.0553(7) Uani 1 1 d . . . . .
H99A H 0.237395 0.538771 0.279532 0.066 Uiso 1 1 calc R . . . .
H99B H 0.270820 0.490054 0.287996 0.066 Uiso 1 1 calc R . . . .
C100 C 0.17476(16) 0.48634(12) 0.28990(12) 0.0673(8) Uani 1 1 d . . . . .
H10A H 0.166577 0.479662 0.256539 0.101 Uiso 1 1 calc GR . . . .
H10B H 0.141826 0.506360 0.300004 0.101 Uiso 1 1 calc GR . . . .
H10C H 0.175415 0.457569 0.307635 0.101 Uiso 1 1 calc GR . . . .

loop_
_atom_site_aniso_label
_atom_site_aniso_U_11
_atom_site_aniso_U_22
_atom_site_aniso_U_33
_atom_site_aniso_U_23
_atom_site_aniso_U_13
_atom_site_aniso_U_12
P79 0.0400(3) 0.0251(3) 0.0560(4) 0.0012(2) -0.0006(3) -0.0010(2)
O80 0.0420(10) 0.0320(8) 0.0580(10) 0.0042(7) -0.0008(8) -0.0029(7)
O81 0.0484(11) 0.0372(9) 0.0596(10) 0.0047(7) -0.0047(8) -0.0039(8)
O82 0.0410(10) 0.0340(8) 0.0560(10) -0.0015(7) 0.0004(7) -0.0042(7)
O83 0.0442(10) 0.0295(8) 0.0714(12) -0.0014(8) 0.0070(9) -0.0025(7)
O52 0.0458(11) 0.0301(8) 0.0729(12) -0.0032(8) 0.0038(9) -0.0020(7)
N3 0.0443(12) 0.0300(10) 0.0602(12) -0.0003(8) -0.0016(10) 0.0032(9)
N6 0.0380(11) 0.0334(10) 0.0602(12) 0.0019(8) -0.0022(9) 0.0027(8)
N23 0.0420(12) 0.0287(10) 0.0600(12) 0.0024(8) -0.0011(9) 0.0054(8)
N26 0.0360(11) 0.0277(9) 0.0581(12) -0.0011(8) -0.0012(9) 0.0012(8)
N42 0.0466(12) 0.0290(9) 0.0534(11) 0.0010(8) 0.0021(9) -0.0015(8)
N49 0.061(2) 0.0290(16) 0.152(4) 0.000 -0.041(3) 0.000
C1 0.0549(17) 0.0307(12) 0.0658(16) 0.0017(11) -0.0051(13) 0.0025(11)
C2 0.0527(16) 0.0302(11) 0.0586(15) -0.0002(10) 0.0004(12) -0.0003(11)
C4 0.0424(14) 0.0353(12) 0.0560(14) 0.0001(10) -0.0004(11) 0.0028(10)
C5 0.0436(14) 0.0325(12) 0.0524(13) 0.0000(9) 0.0008(11) 0.0035(10)
C7 0.0425(14) 0.0385(12) 0.0536(14) 0.0002(10) 0.0025(11) 0.0011(10)
C8 0.0423(15) 0.0416(13) 0.0593(15) 0.0041(11) 0.0024(11) -0.0012(11)
C9 0.0459(16) 0.0464(15) 0.0648(16) 0.0084(12) 0.0024(12) -0.0043(12)
C10 0.0461(16) 0.0527(16) 0.0630(16) 0.0058(12) 0.0007(12) -0.0048(13)
C11 0.0434(15) 0.0495(15) 0.0579(15) 0.0062(11) 0.0032(11) 0.0059(12)
C12 0.0370(13) 0.0390(12) 0.0530(14) 0.0048(10) 0.0012(10) 0.0025(10)
C13 0.0433(14) 0.0362(12) 0.0572(14) -0.0046(10) 0.0045(11) -0.0001(10)
C14 0.0427(14) 0.0389(13) 0.0623(15) -0.0006(11) -0.0031(11) 0.0064(11)
C15 0.0525(16) 0.0328(12) 0.0650(16) -0.0035(11) -0.0040(12) 0.0073(11)
C16 0.0553(17) 0.0325(12) 0.0556(14) -0.0027(10) -0.0029(12) 0.0047(11)
C17 0.0521(16) 0.0324(12) 0.0645(16) -0.0012(11) -0.0042(12) 0.0034(11)
C18 0.068(2) 0.0333(13) 0.0754(19) 0.0006(12) -0.0175(15) 0.0053(13)
C19 0.080(2) 0.0278(13) 0.096(2) 0.0024(13) -0.0233(18) -0.0031(14)
C20 0.063(2) 0.0337(13) 0.094(2) 0.0052(13) -0.0172(17) -0.0050(13)
C21 0.0501(15) 0.0276(11) 0.0596(15) 0.0019(10) 0.0000(12) 0.0049(10)
C22 0.0483(15) 0.0314(12) 0.0584(14) 0.0001(10) 0.0022(11) 0.0071(10)
C24 0.0426(14) 0.0353(12) 0.0553(14) -0.0003(10) 0.0003(11) 0.0041(10)
C25 0.0406(14) 0.0319(11) 0.0557(14) 0.0021(10) 0.0017(10) 0.0039(10)
C27 0.0427(14) 0.0305(11) 0.0542(13) 0.0010(9) 0.0007(10) -0.0034(10)
C28 0.0450(14) 0.0283(11) 0.0576(14) 0.0008(9) 0.0064(11) -0.0054(10)
C29 0.0486(15) 0.0282(11) 0.0647(15) 0.0014(10) -0.0008(12) -0.0037(10)
C30 0.0420(15) 0.0410(13) 0.0652(16) 0.0021(11) 0.0006(12) -0.0105(11)
C31 0.0426(14) 0.0398(13) 0.0625(15) 0.0020(11) -0.0017(11) -0.0043(11)
C32 0.0406(14) 0.0354(12) 0.0592(14) 0.0013(10) 0.0017(11) 0.0013(10)
C33 0.0399(14) 0.0340(12) 0.0587(14) 0.0009(10) -0.0014(11) 0.0015(10)
C34 0.0461(15) 0.0425(14) 0.0657(16) -0.0018(11) -0.0075(12) 0.0079(12)
C35 0.0526(17) 0.0410(14) 0.0702(17) -0.0009(12) -0.0051(13) 0.0156(12)
C36 0.0452(15) 0.0368(13) 0.0582(15) 0.0000(10) -0.0025(11) 0.0111(11)
C37 0.0502(16) 0.0377(13) 0.0568(15) -0.0010(10) 0.0000(12) 0.0098(11)
C38 0.0596(18) 0.0391(14) 0.0651(16) -0.0027(11) -0.0074(13) 0.0147(12)
C39 0.079(2) 0.0347(13) 0.0648(17) -0.0044(11) -0.0092(15) 0.0175(14)
C40 0.0644(19) 0.0304(12) 0.0655(16) -0.0034(11) -0.0081(13) 0.0089(12)
C41 0.0501(16) 0.0335(12) 0.0547(14) 0.0009(10) 0.0016(11) -0.0034(11)
C43 0.0557(16) 0.0275(11) 0.0541(14) -0.0009(9) 0.0006(11) -0.0010(10)
C44 0.0685(19) 0.0316(12) 0.0627(16) 0.0057(11) -0.0013(14) -0.0031(12)
C45 0.076(2) 0.0327(13) 0.0645(17) 0.0034(11) -0.0005(15) -0.0158(13)
C46 0.0567(18) 0.0461(15) 0.0601(16) 0.0022(12) -0.0054(13) -0.0158(13)
C47 0.0395(14) 0.0295(11) 0.0696(16) 0.0002(10) -0.0046(11) 0.0013(10)
C48 0.042(2) 0.0265(15) 0.061(2) 0.000 -0.0011(15) 0.000
C50 0.0525(18) 0.0330(13) 0.115(3) -0.0054(15) -0.0260(17) -0.0013(12)
C51 0.0424(14) 0.0309(12) 0.0670(16) 0.0013(10) -0.0007(11) -0.0041(10)
C53 0.0527(18) 0.0496(16) 0.088(2) 0.0153(15) 0.0132(15) 0.0034(13)
C54 0.071(2) 0.0358(13) 0.0693(18) 0.0002(12) -0.0141(15) 0.0022(13)
C55 0.0481(15) 0.0323(12) 0.0648(16) -0.0028(11) -0.0016(12) -0.0051(11)
C56 0.0496(16) 0.0293(12) 0.0690(16) 0.0020(11) -0.0027(12) -0.0049(11)
C57 0.0399(14) 0.0390(13) 0.0600(15) 0.0001(11) -0.0005(11) -0.0051(11)
C58 0.0441(14) 0.0358(12) 0.0555(14) -0.0008(10) -0.0006(11) -0.0043(11)
C59 0.0500(15) 0.0269(11) 0.0585(14) -0.0002(9) -0.0001(12) 0.0022(10)
C60 0.0562(17) 0.0237(11) 0.0614(15) 0.0019(10) 0.0044(13) 0.0052(10)
C61 0.0419(14) 0.0251(10) 0.0633(15) -0.0041(10) 0.0008(11) -0.0052(10)
C62 0.0445(15) 0.0281(11) 0.0646(15) -0.0028(10) -0.0006(12) -0.0025(10)
C63 0.098(3) 0.0347(17) 0.182(5) 0.023(2) -0.061(3) -0.0109(18)
C67 0.0424(17) 0.079(2) 0.086(2) 0.0182(18) -0.0024(15) -0.0097(16)
C71 0.088(3) 0.0386(15) 0.085(2) -0.0122(14) -0.0240(19) 0.0252(16)
C72 0.189(6) 0.045(2) 0.179(5) -0.047(3) -0.109(4) 0.058(3)
C73 0.129(4) 0.070(2) 0.084(2) 0.0053(18) 0.020(2) 0.057(2)
C74 0.076(2) 0.0382(15) 0.107(3) 0.0131(16) 0.0022(19) 0.0163(15)
C75 0.0484(17) 0.0438(15) 0.0744(18) 0.0015(13) -0.0064(13) -0.0090(12)
C76 0.062(2) 0.0562(18) 0.091(2) 0.0013(16) -0.0198(17) -0.0124(16)
C77 0.065(2) 0.076(2) 0.098(3) 0.0049(19) -0.0042(19) -0.0255(19)
C78 0.070(2) 0.0422(16) 0.100(2) -0.0023(15) -0.0185(19) -0.0122(15)
C64 0.189(10) 0.062(5) 0.104(6) 0.026(4) -0.030(6) -0.070(6)
C65 0.168(11) 0.037(4) 0.170(12) 0.037(7) -0.072(9) -0.011(5)
C66 0.119(7) 0.042(4) 0.127(7) 0.010(5) -0.005(6) -0.029(5)
C68 0.069(4) 0.083(4) 0.106(4) 0.018(3) -0.030(3) -0.024(3)
C69 0.061(3) 0.051(3) 0.134(5) 0.007(3) -0.017(3) -0.016(2)
C70 0.060(3) 0.066(3) 0.127(4) 0.004(3) -0.003(3) -0.005(2)
C164 0.177(11) 0.073(7) 0.160(10) 0.042(7) -0.012(9) -0.044(7)
C165 0.096(6) 0.028(3) 0.104(6) 0.018(4) -0.022(5) -0.008(3)
C166 0.208(12) 0.035(4) 0.257(13) 0.017(6) -0.127(10) -0.044(6)
C168 0.025(5) 0.044(6) 0.073(7) 0.010(5) 0.001(5) 0.005(4)
C169 0.049(6) 0.105(8) 0.088(7) 0.036(6) -0.030(6) -0.024(6)
C170 0.022(4) 0.040(5) 0.058(6) 0.000(4) -0.005(4) -0.008(4)
N84 0.0568(14) 0.0318(10) 0.0558(12) -0.0007(8) 0.0078(10) 0.0065(9)
C85 0.0538(17) 0.0438(14) 0.0614(16) -0.0023(12) 0.0062(12) 0.0115(12)
C86 0.069(2) 0.0422(15) 0.0659(17) -0.0019(12) 0.0015(14) 0.0133(14)
C87 0.080(3) 0.072(2) 0.081(2) 0.0013(17) 0.0003(18) 0.035(2)
C88 0.091(3) 0.0567(19) 0.085(2) 0.0006(16) -0.0034(19) 0.0291(19)
C89 0.0550(16) 0.0308(12) 0.0610(15) 0.0003(10) 0.0070(12) 0.0003(11)
C90 0.0589(17) 0.0371(13) 0.0583(15) 0.0003(11) 0.0021(13) 0.0077(12)
C91 0.0614(19) 0.0398(14) 0.0685(17) -0.0033(12) 0.0025(14) 0.0013(13)
C92 0.064(2) 0.0469(16) 0.078(2) -0.0084(14) 0.0011(15) 0.0034(14)
C93 0.0578(17) 0.0345(12) 0.0582(15) 0.0059(10) 0.0076(12) 0.0031(11)
C94 0.0581(17) 0.0352(13) 0.0601(15) 0.0007(11) 0.0072(13) 0.0052(12)
C95 0.0610(18) 0.0377(14) 0.0720(18) 0.0087(12) 0.0102(14) 0.0059(12)
C96 0.078(2) 0.0479(17) 0.083(2) 0.0132(15) 0.0122(17) 0.0161(16)
C97 0.0575(17) 0.0358(12) 0.0579(15) -0.0008(11) 0.0084(12) 0.0075(12)
C98 0.0579(18) 0.0361(13) 0.0608(16) -0.0021(11) 0.0085(13) 0.0037(12)
C99 0.0560(18) 0.0484(15) 0.0614(16) 0.0014(12) 0.0051(13) 0.0022(13)
C100 0.057(2) 0.065(2) 0.078(2) 0.0040(16) -0.0043(16) -0.0005(16)

loop_
_atom_type_symbol
_atom_type_description
_atom_type_scat_dispersion_real
_atom_type_scat_dispersion_imag
_atom_type_scat_source
C C 0.0030 0.0020 'International Tables Vol C Tables 4.2.6.8 and 6.1.1.4'
H H 0.0000 0.0000 'International Tables Vol C Tables 4.2.6.8 and 6.1.1.4'
N N 0.0060 0.0030 'International Tables Vol C Tables 4.2.6.8 and 6.1.1.4'
O O 0.0110 0.0060 'International Tables Vol C Tables 4.2.6.8 and 6.1.1.4'
P P 0.1020 0.0940 'International Tables Vol C Tables 4.2.6.8 and 6.1.1.4'

loop_
_geom_angle_atom_site_label_1
_geom_angle_atom_site_label_2
_geom_angle_atom_site_label_3
_geom_angle
_geom_angle_site_symmetry_3
O81 P79 O80 107.44(10) .
O81 P79 O82 115.66(11) .
O81 P79 O83 110.80(11) .
O82 P79 O80 109.74(10) .
O82 P79 O83 110.14(10) .
O83 P79 O80 102.16(10) .
C2 N3 C4 107.8(2) .
C5 N6 C7 108.1(2) .
C22 N23 C24 107.8(2) .
C25 N26 C27 107.5(2) .
C41 N42 C43 118.3(2) .
C50 N49 C50 116.8(3) 2_655
C2 C1 C20 116.8(3) .
C2 C1 C56 120.5(2) .
C20 C1 C56 122.6(3) .
N3 C2 C1 128.8(2) .
N3 C2 C17 109.7(2) .
C1 C2 C17 121.3(2) .
N3 C4 C5 128.9(2) .
N3 C4 C16 110.7(2) .
C5 C4 C16 120.4(2) .
N6 C5 C4 131.0(2) .
N6 C5 C13 109.8(2) .
C4 C5 C13 119.2(2) .
N6 C7 C8 128.8(2) .
N6 C7 C12 109.4(2) .
C8 C7 C12 121.8(2) .
C7 C8 C57 122.5(2) .
C9 C8 C7 116.8(2) .
C9 C8 C57 120.7(2) .
C8 C9 C10 123.1(3) .
C9 C10 C67 122.5(3) .
C11 C10 C9 118.0(3) .
C11 C10 C67 119.5(3) .
C12 C11 C10 121.4(3) .
C7 C12 C13 106.3(2) .
C11 C12 C7 119.0(2) .
C11 C12 C13 134.7(2) .
C5 C13 C12 106.4(2) .
C5 C13 C14 120.6(2) .
C14 C13 C12 133.0(2) .
C15 C14 C13 119.5(2) .
C14 C15 C16 120.3(2) .
C4 C16 C15 119.9(2) .
C4 C16 C17 105.0(2) .
C15 C16 C17 135.0(2) .
C2 C17 C16 106.7(2) .
C18 C17 C2 119.7(3) .
C18 C17 C16 133.5(3) .
C19 C18 C17 120.1(3) .
C18 C19 C20 118.8(3) .
C18 C19 C63 121.5(3) .
C20 C19 C63 119.5(3) .
C19 C20 C1 123.2(3) .
C22 C21 C40 117.5(2) .
C22 C21 C60 125.9(2) .
C40 C21 C60 116.6(2) .
N23 C22 C21 130.9(2) .
N23 C22 C37 109.3(2) .
C21 C22 C37 119.7(2) .
N23 C24 C25 131.3(2) .
N23 C24 C36 109.5(2) .
C25 C24 C36 119.2(2) .
N26 C25 C24 130.7(2) .
N26 C25 C33 110.3(2) .
C33 C25 C24 119.0(2) .
N26 C27 C28 129.6(2) .
N26 C27 C32 109.9(2) .
C28 C27 C32 120.5(2) .
C27 C28 C61 122.3(2) .
C29 C28 C27 116.7(2) .
C29 C28 C61 120.9(2) .
C30 C29 C28 123.8(2) .
C29 C30 C75 121.8(2) .
C31 C30 C29 117.5(2) .
C31 C30 C75 120.7(3) .
C32 C31 C30 121.4(3) .
C27 C32 C33 106.2(2) .
C31 C32 C27 120.0(2) .
C31 C32 C33 133.8(2) .
C25 C33 C32 106.1(2) .
C25 C33 C34 121.4(2) .
C34 C33 C32 132.5(2) .
C35 C34 C33 119.2(3) .
C34 C35 C36 120.5(3) .
C24 C36 C37 106.7(2) .
C35 C36 C24 120.7(2) .
C35 C36 C37 132.5(2) .
C22 C37 C36 106.7(2) .
C38 C37 C22 120.4(3) .
C38 C37 C36 132.8(3) .
C39 C38 C37 121.1(3) .
C38 C39 C40 117.6(2) .
C38 C39 C71 120.4(3) .
C40 C39 C71 122.0(3) .
C39 C40 C21 123.4(3) .
N42 C41 C46 121.9(2) .
N42 C41 C58 118.3(2) .
C46 C41 C58 119.8(2) .
N42 C43 C44 121.9(3) .
N42 C43 C59 118.5(2) .
C44 C43 C59 119.5(2) .
C45 C44 C43 119.1(3) .
C44 C45 C46 119.3(3) .
C45 C46 C41 119.4(3) .
C48 C47 C50 118.3(2) .
C48 C47 C62 122.9(2) .
C50 C47 C62 118.7(2) .
C47 C48 C47 118.3(3) 2_655
N49 C50 C47 124.1(3) .
O52 C51 C53 105.6(2) .
O52 C51 C54 109.7(2) .
O52 C51 C55 111.0(2) .
C54 C51 C53 111.8(3) .
C55 C51 C53 109.1(2) .
C55 C51 C54 109.6(2) .
C56 C55 C51 179.1(3) .
C55 C56 C1 174.9(3) .
C58 C57 C8 177.6(3) .
C57 C58 C41 173.7(3) .
C60 C59 C43 171.8(3) .
C59 C60 C21 172.1(3) .
C62 C61 C28 175.2(3) .
C61 C62 C47 172.8(3) .
C19 C63 C64 106.6(4) .
C19 C63 C65 109.0(5) .
C19 C63 C66 116.6(4) .
C19 C63 C164 113.6(5) .
C19 C63 C165 115.4(5) .
C19 C63 C166 102.1(4) .
C64 C63 C65 106.1(6) .
C66 C63 C64 99.2(6) .
C66 C63 C65 117.5(7) .
C164 C63 C166 94.1(7) .
C165 C63 C164 124.3(6) .
C165 C63 C166 100.0(6) .
C10 C67 C70 107.7(3) .
C68 C67 C10 110.4(3) .
C68 C67 C70 102.8(4) .
C69 C67 C10 112.5(3) .
C69 C67 C68 116.2(4) .
C69 C67 C70 106.3(4) .
C168 C67 C10 120.9(5) .
C168 C67 C169 100.5(7) .
C168 C67 C170 114.0(6) .
C169 C67 C10 104.8(5) .
C170 C67 C10 113.9(4) .
C170 C67 C169 98.1(7) .
C39 C71 C72 111.6(3) .
C39 C71 C74 108.6(3) .
C72 C71 C74 109.1(4) .
C73 C71 C39 110.9(3) .
C73 C71 C72 108.9(4) .
C73 C71 C74 107.6(3) .
C76 C75 C30 110.1(2) .
C77 C75 C30 108.5(3) .
C77 C75 C76 108.7(3) .
C78 C75 C30 112.1(2) .
C78 C75 C76 108.6(3) .
C78 C75 C77 108.8(3) .
C85 N84 C89 110.8(2) .
C85 N84 C93 106.2(2) .
C85 N84 C97 111.0(2) .
C89 N84 C93 110.4(2) .
C89 N84 C97 107.2(2) .
C97 N84 C93 111.18(19) .
C86 C85 N84 116.3(2) .
C87 C86 C85 110.7(3) .
C88 C87 C86 113.3(3) .
N84 C89 C90 116.3(2) .
C89 C90 C91 109.6(2) .
C92 C91 C90 113.3(3) .
C94 C93 N84 116.3(2) .
C95 C94 C93 109.3(2) .
C94 C95 C96 112.6(3) .
C98 C97 N84 115.7(2) .
C97 C98 C99 109.7(2) .
C100 C99 C98 113.1(3) .

loop_
_geom_bond_atom_site_label_1
_geom_bond_atom_site_label_2
_geom_bond_distance
_geom_bond_site_symmetry_2
P79 O80 1.5843(18) .
P79 O81 1.4929(18) .
P79 O82 1.523(2) .
P79 O83 1.5736(18) .
O52 C51 1.423(3) .
N3 C2 1.375(3) .
N3 C4 1.379(3) .
N6 C5 1.377(3) .
N6 C7 1.380(3) .
N23 C22 1.383(3) .
N23 C24 1.393(3) .
N26 C25 1.382(3) .
N26 C27 1.385(3) .
N42 C41 1.349(3) .
N42 C43 1.352(3) .
N49 C50 1.329(3) .
N49 C50 1.329(3) 2_655
C1 C2 1.391(4) .
C1 C20 1.400(4) .
C1 C56 1.430(4) .
C2 C17 1.410(4) .
C4 C5 1.387(4) .
C4 C16 1.409(3) .
C5 C13 1.403(4) .
C7 C8 1.405(4) .
C7 C12 1.410(3) .
C8 C9 1.399(4) .
C8 C57 1.430(4) .
C9 C10 1.404(4) .
C10 C11 1.396(4) .
C10 C67 1.514(4) .
C11 C12 1.390(4) .
C12 C13 1.441(4) .
C13 C14 1.424(4) .
C14 C15 1.372(4) .
C15 C16 1.409(4) .
C16 C17 1.454(4) .
C17 C18 1.401(4) .
C18 C19 1.381(5) .
C19 C20 1.395(4) .
C19 C63 1.516(4) .
C21 C22 1.398(4) .
C21 C40 1.417(3) .
C21 C60 1.444(4) .
C22 C37 1.414(4) .
C24 C25 1.404(3) .
C24 C36 1.405(3) .
C25 C33 1.402(4) .
C27 C28 1.404(3) .
C27 C32 1.408(4) .
C28 C29 1.403(3) .
C28 C61 1.433(4) .
C29 C30 1.389(4) .
C30 C31 1.389(4) .
C30 C75 1.542(4) .
C31 C32 1.380(4) .
C32 C33 1.451(3) .
C33 C34 1.408(4) .
C34 C35 1.370(4) .
C35 C36 1.401(4) .
C36 C37 1.432(4) .
C37 C38 1.394(4) .
C38 C39 1.391(4) .
C39 C40 1.392(4) .
C39 C71 1.527(4) .
C41 C46 1.387(4) .
C41 C58 1.434(4) .
C43 C44 1.397(3) .
C43 C59 1.431(4) .
C44 C45 1.369(4) .
C45 C46 1.379(4) .
C47 C48 1.390(3) .
C47 C50 1.401(4) .
C47 C62 1.441(4) .
C51 C53 1.526(4) .
C51 C54 1.522(4) .
C51 C55 1.471(4) .
C55 C56 1.206(4) .
C57 C58 1.208(4) .
C59 C60 1.193(4) .
C61 C62 1.190(4) .
C63 C64 1.582(3) .
C63 C65 1.5850(18) .
C63 C66 1.577(3) .
C63 C164 1.578(3) .
C63 C165 1.575(3) .
C63 C166 1.581(3) .
C67 C68 1.509(3) .
C67 C69 1.505(3) .
C67 C70 1.516(3) .
C67 C168 1.508(3) .
C67 C169 1.512(3) .
C67 C170 1.510(3) .
C71 C72 1.529(5) .
C71 C73 1.518(6) .
C71 C74 1.534(5) .
C75 C76 1.542(4) .
C75 C77 1.535(5) .
C75 C78 1.520(4) .
N84 C85 1.512(3) .
N84 C89 1.513(4) .
N84 C93 1.530(3) .
N84 C97 1.517(3) .
C85 C86 1.511(4) .
C86 C87 1.503(5) .
C87 C88 1.496(4) .
C89 C90 1.516(4) .
C90 C91 1.528(4) .
C91 C92 1.517(4) .
C93 C94 1.519(4) .
C94 C95 1.519(4) .
C95 C96 1.524(4) .
C97 C98 1.511(4) .
C98 C99 1.533(4) .
C99 C100 1.529(4) .

loop_
_smtbx_masks_void_nr
_smtbx_masks_void_average_x
_smtbx_masks_void_average_y
_smtbx_masks_void_average_z
_smtbx_masks_void_volume
_smtbx_masks_void_count_electrons
1 -0.809 0.250 -0.559 2188.2 405.5
2 -0.211 0.750 -0.461 2188.2 405.5
